data_9006870
loop_
_publ_author_name
'Mitchell, R. H.'
'Chakhmouradian, A. R.'
'Woodward, P. M.'

_publ_section_title
;
 Crystal chemistry of perovskite-type compounds in the
 tausonite-loparite series, (Sr1-2xNaxLax)TiO3
 Sample: x = 0.30
;
_journal_name_full 'Physics and Chemistry of Minerals'
_journal_page_first 583
_journal_page_last 589
_journal_paper_doi 10.1007/s002690000103
_journal_volume 27
_journal_year 2000
_chemical_formula_sum 'La0.3 Na0.3 O3 Sr0.4 Ti'
_chemical_name_mineral Loparite
_space_group_IT_number 140
_symmetry_space_group_name_Hall '-I 4 2c'
_symmetry_space_group_name_H-M 'I 4/m c m'
_cell_angle_alpha 90
_cell_angle_beta 90
_cell_angle_gamma 90
_cell_length_a 5.5025
_cell_length_b 5.5025
_cell_length_c 7.7701
_cell_formula_units_Z 4
_cell_volume 235.259
_database_code_amcsd 0008452
_exptl_crystal_density_diffrn 5.068
_cod_original_formula_sum '(Sr.4 Na.3 La.3) Ti O3'
_cod_database_code 9006870

loop_
_space_group_symop_operation_xyz
x,y,z
1/2+x,1/2+y,1/2+z
-y,-x,1/2+z
1/2-y,1/2-x,+z
y,x,1/2-z
1/2+y,1/2+x,-z
y,-x,-z
1/2+y,1/2-x,1/2-z
-y,x,z
1/2-y,1/2+x,1/2+z
x,-y,1/2+z
1/2+x,1/2-y,+z
-x,y,1/2-z
1/2-x,1/2+y,-z
x,y,-z
1/2+x,1/2+y,1/2-z
-x,-y,z
1/2-x,1/2-y,1/2+z
y,x,1/2+z
1/2+y,1/2+x,+z
-y,-x,1/2-z
1/2-y,1/2-x,-z
-y,x,-z
1/2-y,1/2+x,1/2-z
y,-x,z
1/2+y,1/2-x,1/2+z
-x,y,1/2+z
1/2-x,1/2+y,+z
x,-y,1/2-z
1/2+x,1/2-y,-z
-x,-y,-z
1/2-x,1/2-y,1/2-z

loop_
_atom_site_label
_atom_site_fract_x
_atom_site_fract_y
_atom_site_fract_z
_atom_site_occupancy
SrA 0.00000 0.50000 0.25000 0.40000
NaA 0.00000 0.50000 0.25000 0.30000
LaA 0.00000 0.50000 0.25000 0.30000
Ti 0.00000 0.00000 0.00000 1.00000
O1 0.00000 0.00000 0.25000 1.00000
O2 0.22900 0.72900 0.00000 1.00000

loop_
_cod_related_entry_id
_cod_related_entry_database
_cod_related_entry_code
1 AMCSD 0008452
